data_4130969
loop_
_publ_author_name
'Shin, Seonho'
'Lee, Mihye'
'Guzei, Ilia A.'
'Kang, Young Kee'
'Choi, Soo Hyuk'

_publ_section_title
;
 12/10-Helical \b-Peptide with Dynamic Folding Propensity: Coexistence of
 Right- and Left-Handed Helices in an Enantiomeric Foldamer.
;
_journal_issue 40
_journal_name_full 'Journal of the American Chemical Society'
_journal_page_first 13390
_journal_page_last 13395
_journal_paper_doi 10.1021/jacs.6b08235
_journal_volume 138
_journal_year 2016
_chemical_formula_moiety 'C41 H67 N5 O8'
_chemical_formula_sum 'C41 H67 N5 O8'
_chemical_formula_weight 757.99
_space_group_crystal_system triclinic
_space_group_IT_number 2
_space_group_name_Hall '-P 1'
_space_group_name_H-M_alt 'P -1'
_atom_sites_solution_hydrogens mixed
_atom_sites_solution_primary direct
_audit_creation_date 2014-12-15
_audit_creation_method
;
Olex2 1.2-dev
(compiled 2014.11.26 svn.r3098 for OlexSys, GUI svn.r4953)
;
_cell_angle_alpha 89.214(12)
_cell_angle_beta 89.300(15)
_cell_angle_gamma 89.609(13)
_cell_formula_units_Z 4
_cell_length_a 12.826(4)
_cell_length_b 16.245(5)
_cell_length_c 21.953(6)
_cell_measurement_reflns_used 9821
_cell_measurement_temperature 100
_cell_measurement_theta_max 26.324
_cell_measurement_theta_min 2.233
_cell_volume 4573(2)
_computing_cell_refinement 'SAINT+ Ver. 8.34A (Bruker-AXS, 2014)'
_computing_data_collection 'APEX2 Ver. 2014.7-1 (Bruker-AXS, 2014)'
_computing_data_reduction 'SAINT+ Ver. 8.34A (Bruker-AXS, 2014)'
_computing_molecular_graphics 'SHELXTL (Sheldrick, 2008-2014)'
_computing_publication_material 'SHELXTL (Sheldrick, 2008-2014)'
_computing_structure_refinement 'SHELXTL (Sheldrick, 2008-2014)'
_computing_structure_solution 'SHELXTL (Sheldrick, 2008-2014)'
_diffrn_ambient_temperature 100.01
_diffrn_detector_area_resol_mean 7.9
_diffrn_detector_type 'CCD area detector'
_diffrn_measured_fraction_theta_full 0.996
_diffrn_measured_fraction_theta_max 0.992
_diffrn_measurement_device 'three-circle diffractometer'
_diffrn_measurement_device_type 'Bruker SMART APEX2 area detector'
_diffrn_measurement_method '0.5\ \w and 0.5\ \f scans'
_diffrn_radiation_collimation 'focusing mirrors'
_diffrn_radiation_monochromator 'mirror optics'
_diffrn_radiation_probe x-ray
_diffrn_radiation_type MoK\a
_diffrn_radiation_wavelength 0.71073
_diffrn_reflns_av_R_equivalents 0.0284
_diffrn_reflns_av_unetI/netI 0.0200
_diffrn_reflns_Laue_measured_fraction_full 0.996
_diffrn_reflns_Laue_measured_fraction_max 0.992
_diffrn_reflns_limit_h_max 15
_diffrn_reflns_limit_h_min -16
_diffrn_reflns_limit_k_max 20
_diffrn_reflns_limit_k_min -20
_diffrn_reflns_limit_l_max 27
_diffrn_reflns_limit_l_min -27
_diffrn_reflns_number 99732
_diffrn_reflns_point_group_measured_fraction_full 0.996
_diffrn_reflns_point_group_measured_fraction_max 0.992
_diffrn_reflns_theta_full 25.000
_diffrn_reflns_theta_max 26.403
_diffrn_reflns_theta_min 1.254
_diffrn_source 'microfocus sealed X-ray tube'
_diffrn_source_type 'Incoatec I\ms'
_exptl_absorpt_coefficient_mu 0.076
_exptl_absorpt_correction_T_max 0.7454
_exptl_absorpt_correction_T_min 0.6922
_exptl_absorpt_correction_type multi-scan
_exptl_absorpt_process_details
;
SADABS-2014/3 (Bruker,2014/3) was used for absorption correction.
wR2(int) was 0.1444 before and 0.0419 after correction.
The Ratio of minimum to maximum transmission is 0.9286.
The \l/2 correction factor is Not present.
;
_exptl_crystal_colour colourless
_exptl_crystal_colour_primary colourless
_exptl_crystal_density_diffrn 1.101
_exptl_crystal_density_method 'not measured'
_exptl_crystal_description needle
_exptl_crystal_F_000 1648
_exptl_crystal_size_max 0.38
_exptl_crystal_size_mid 0.19
_exptl_crystal_size_min 0.09
_refine_diff_density_max 0.354
_refine_diff_density_min -0.217
_refine_diff_density_rms 0.039
_refine_ls_extinction_method none
_refine_ls_goodness_of_fit_ref 1.025
_refine_ls_hydrogen_treatment mixed
_refine_ls_matrix_type full
_refine_ls_number_parameters 1021
_refine_ls_number_reflns 18605
_refine_ls_number_restraints 0
_refine_ls_restrained_S_all 1.025
_refine_ls_R_factor_all 0.0467
_refine_ls_R_factor_gt 0.0391
_refine_ls_shift/su_max 0.001
_refine_ls_shift/su_mean 0.000
_refine_ls_structure_factor_coef Fsqd
_refine_ls_weighting_details 'w=1/[\s^2^(Fo^2^)+(0.0508P)^2^+1.7243P] where P=(Fo^2^+2Fc^2^)/3'
_refine_ls_weighting_scheme calc
_refine_ls_wR_factor_gt 0.1020
_refine_ls_wR_factor_ref 0.1074
_reflns_Friedel_coverage 0.000
_reflns_number_gt 15884
_reflns_number_total 18605
_reflns_threshold_expression 'I > 2\s(I)'
_cod_data_source_file ja6b08235_si_001.cif
_cod_data_source_block choi04_sq
_cod_database_code 4130969
_shelx_space_group_comment
;
The symmetry employed for this shelxl refinement is uniquely defined
by the following loop, which should always be used as a source of
symmetry information in preference to the above space-group names.
They are only intended as comments.
;
_shelx_estimated_absorpt_t_max 0.993
_shelx_estimated_absorpt_t_min 0.972
_olex2_refinement_description
;
1. Fixed Uiso
 At 1.2 times of:
  All C(H) groups, All C(H,H) groups
 At 1.5 times of:
  All C(H,H,H) groups
2.a Ternary CH refined with riding coordinates:
 C6(H6), C11(H11), C13(H13), C18(H18), C20(H20), C25(H25), C27(H27), C32(H32),
 C34(H34), C39(H39), C6A(H6A), C11A(H11A), C13A(H13A), C18A(H18A), C20A(H20A),
 C25A(H25A), C27A(H27A), C32A(H32A), C34A(H34A), C39A(H39A)
2.b Secondary CH2 refined with riding coordinates:
 C7(H7A,H7B), C8(H8A,H8B), C9(H9A,H9B), C10(H10A,H10B), C14(H14A,H14B),
 C15(H15A,H15B), C16(H16A,H16B), C17(H17A,H17B), C21(H21A,H21B), C22(H22A,H22B),
  C23(H23A,H23B), C24(H24A,H24B), C28(H28A,H28B), C29(H29A,H29B), C30(H30A,
 H30B), C31(H31A,H31B), C35(H35A,H35B), C36(H36A,H36B), C37(H37A,H37B),
 C38(H38A,H38B), C7A(H7AA,H7AB), C8A(H8AA,H8AB), C9A(H9AA,H9AB), C10A(H10C,
 H10D), C14A(H14C,H14D), C15A(H15C,H15D), C16A(H16C,H16D), C17A(H17C,H17D),
 C21A(H21C,H21D), C22A(H22C,H22D), C23A(H23C,H23D), C24A(H24C,H24D), C28A(H28C,
 H28D), C29A(H29C,H29D), C30A(H30C,H30D), C31A(H31C,H31D), C35A(H35C,H35D),
 C36A(H36C,H36D), C37A(H37C,H37D), C38A(H38C,H38D)
2.c Idealised Me refined as rotating group:
 C1(H1A,H1B,H1C), C2(H2A,H2B,H2C), C3(H3A,H3B,H3C), C41(H41A,H41B,H41C),
 C1A(H1AB,H1AC,H1AD), C2A(H2AB,H2AC,H2AD), C3A(H3AB,H3AC,H3AD), C41A(H41D,H41E,
 H41F)
;
_shelx_shelxl_version_number 2014/7
_olex2_submission_special_instructions 'No special instructions were received'

loop_
_space_group_symop_operation_xyz
'x, y, z'
'-x, -y, -z'

loop_
_atom_site_label
_atom_site_type_symbol
_atom_site_fract_x
_atom_site_fract_y
_atom_site_fract_z
_atom_site_U_iso_or_equiv
_atom_site_adp_type
_atom_site_occupancy
_atom_site_site_symmetry_order
_atom_site_calc_flag
_atom_site_refinement_flags_posn
O1 O 0.33322(7) 1.11970(6) 0.10424(4) 0.0261(2) Uani 1 1 d .
O2 O 0.39976(7) 1.05618(5) 0.18786(4) 0.02251(19) Uani 1 1 d .
O3 O 0.64013(6) 0.99870(5) 0.03770(4) 0.01949(18) Uani 1 1 d .
O4 O 0.72967(6) 1.05110(5) 0.29820(4) 0.01790(17) Uani 1 1 d .
O5 O 0.69978(6) 0.87287(5) 0.24224(4) 0.01736(17) Uani 1 1 d .
O6 O 0.98743(7) 0.91623(5) 0.43054(4) 0.0249(2) Uani 1 1 d .
O7 O 0.75902(8) 0.85431(5) 0.47160(4) 0.0274(2) Uani 1 1 d .
O8 O 0.86007(8) 0.88172(6) 0.55134(4) 0.0284(2) Uani 1 1 d .
N1 N 0.39932(8) 0.99389(6) 0.09559(4) 0.0166(2) Uani 1 1 d .
H1 H 0.3835(12) 1.0002(9) 0.0571(7) 0.027(4) Uiso 1 1 d .
N2 N 0.65887(8) 0.97655(6) 0.13890(4) 0.0168(2) Uani 1 1 d .
H2 H 0.6496(11) 0.9433(9) 0.1687(7) 0.021(4) Uiso 1 1 d .
N3 N 0.56648(7) 1.01963(6) 0.26976(4) 0.01413(19) Uani 1 1 d .
H3 H 0.5171(11) 1.0273(8) 0.2434(7) 0.020(3) Uiso 1 1 d .
N4 N 0.76168(7) 0.85179(6) 0.33714(5) 0.0158(2) Uani 1 1 d .
H4 H 0.7487(11) 0.8539(9) 0.3765(7) 0.027(4) Uiso 1 1 d .
N5 N 0.86026(8) 1.00641(6) 0.40431(5) 0.0175(2) Uani 1 1 d .
H5 H 0.8213(11) 1.0240(9) 0.3751(7) 0.022(4) Uiso 1 1 d .
C1 C 0.25984(16) 1.24998(11) 0.08798(7) 0.0510(5) Uani 1 1 d .
H1A H 0.1976 1.2238 0.0719 0.076 Uiso 1 1 calc GR
H1B H 0.3113 1.2578 0.0551 0.076 Uiso 1 1 calc GR
H1C H 0.2407 1.3035 0.1050 0.076 Uiso 1 1 calc GR
C2 C 0.22653(12) 1.17719(11) 0.18747(8) 0.0425(4) Uani 1 1 d .
H2A H 0.1672 1.1483 0.1702 0.064 Uiso 1 1 calc GR
H2B H 0.2023 1.2289 0.2054 0.064 Uiso 1 1 calc GR
H2C H 0.2585 1.1425 0.2191 0.064 Uiso 1 1 calc GR
C3 C 0.40342(12) 1.23560(9) 0.16122(7) 0.0347(3) Uani 1 1 d .
H3A H 0.4319 1.2021 0.1946 0.052 Uiso 1 1 calc GR
H3B H 0.3860 1.2907 0.1761 0.052 Uiso 1 1 calc GR
H3C H 0.4554 1.2400 0.1283 0.052 Uiso 1 1 calc GR
C4 C 0.30626(11) 1.19548(9) 0.13762(6) 0.0291(3) Uani 1 1 d .
C5 C 0.37921(9) 1.05628(7) 0.13353(5) 0.0177(2) Uani 1 1 d .
C6 C 0.44076(9) 0.91593(7) 0.11923(5) 0.0170(2) Uani 1 1 d .
H6 H 0.4595 0.9248 0.1627 0.020 Uiso 1 1 calc R
C7 C 0.35992(10) 0.84693(8) 0.11857(6) 0.0254(3) Uani 1 1 d .
H7A H 0.3852 0.8001 0.1438 0.031 Uiso 1 1 calc R
H7B H 0.2940 0.8672 0.1371 0.031 Uiso 1 1 calc R
C8 C 0.33820(11) 0.81661(8) 0.05450(6) 0.0284(3) Uani 1 1 d .
H8A H 0.2882 0.7705 0.0567 0.034 Uiso 1 1 calc R
H8B H 0.3065 0.8617 0.0300 0.034 Uiso 1 1 calc R
C9 C 0.43889(11) 0.78797(8) 0.02390(6) 0.0276(3) Uani 1 1 d .
H9A H 0.4242 0.7702 -0.0181 0.033 Uiso 1 1 calc R
H9B H 0.4676 0.7401 0.0467 0.033 Uiso 1 1 calc R
C10 C 0.51912(10) 0.85711(7) 0.02182(5) 0.0192(2) Uani 1 1 d .
H10A H 0.5848 0.8365 0.0032 0.023 Uiso 1 1 calc R
H10B H 0.4928 0.9030 -0.0040 0.023 Uiso 1 1 calc R
C11 C 0.54092(9) 0.88873(7) 0.08549(5) 0.0160(2) Uani 1 1 d .
H11 H 0.5724 0.8423 0.1095 0.019 Uiso 1 1 calc R
C12 C 0.61901(9) 0.95903(7) 0.08435(5) 0.0147(2) Uani 1 1 d .
C13 C 0.72209(9) 1.04901(7) 0.14947(5) 0.0177(2) Uani 1 1 d .
H13 H 0.7212 1.0828 0.1111 0.021 Uiso 1 1 calc R
C14 C 0.83559(9) 1.02721(8) 0.16193(6) 0.0240(3) Uani 1 1 d .
H14A H 0.8642 0.9938 0.1282 0.029 Uiso 1 1 calc R
H14B H 0.8401 0.9941 0.2000 0.029 Uiso 1 1 calc R
C15 C 0.89952(11) 1.10588(9) 0.16786(6) 0.0323(3) Uani 1 1 d .
H15A H 0.9725 1.0910 0.1776 0.039 Uiso 1 1 calc R
H15B H 0.8999 1.1362 0.1284 0.039 Uiso 1 1 calc R
C16 C 0.85575(11) 1.16143(8) 0.21716(6) 0.0291(3) Uani 1 1 d .
H16A H 0.8949 1.2137 0.2168 0.035 Uiso 1 1 calc R
H16B H 0.8654 1.1345 0.2574 0.035 Uiso 1 1 calc R
C17 C 0.73995(10) 1.18001(7) 0.20805(6) 0.0245(3) Uani 1 1 d .
H17A H 0.7322 1.2160 0.1716 0.029 Uiso 1 1 calc R
H17B H 0.7132 1.2108 0.2436 0.029 Uiso 1 1 calc R
C18 C 0.67302(9) 1.10252(7) 0.20013(5) 0.0165(2) Uani 1 1 d .
H18 H 0.6024 1.1207 0.1863 0.020 Uiso 1 1 calc R
C19 C 0.65943(9) 1.05567(6) 0.26024(5) 0.0138(2) Uani 1 1 d .
C20 C 0.54597(9) 0.97563(7) 0.32694(5) 0.0148(2) Uani 1 1 d .
H20 H 0.5897 1.0017 0.3587 0.018 Uiso 1 1 calc R
C21 C 0.43205(9) 0.98539(7) 0.34743(5) 0.0209(2) Uani 1 1 d .
H21A H 0.4264 0.9707 0.3912 0.025 Uiso 1 1 calc R
H21B H 0.4115 1.0440 0.3428 0.025 Uiso 1 1 calc R
C22 C 0.35577(9) 0.93294(8) 0.31232(6) 0.0231(3) Uani 1 1 d .
H22A H 0.2850 0.9391 0.3302 0.028 Uiso 1 1 calc R
H22B H 0.3536 0.9523 0.2694 0.028 Uiso 1 1 calc R
C23 C 0.38828(9) 0.84255(8) 0.31453(6) 0.0243(3) Uani 1 1 d .
H23A H 0.3842 0.8218 0.3571 0.029 Uiso 1 1 calc R
H23B H 0.3398 0.8100 0.2899 0.029 Uiso 1 1 calc R
C24 C 0.49902(9) 0.83153(7) 0.29004(5) 0.0184(2) Uani 1 1 d .
H24A H 0.5015 0.8480 0.2465 0.022 Uiso 1 1 calc R
H24B H 0.5191 0.7727 0.2931 0.022 Uiso 1 1 calc R
C25 C 0.57704(9) 0.88294(7) 0.32523(5) 0.0149(2) Uani 1 1 d .
H25 H 0.5779 0.8616 0.3682 0.018 Uiso 1 1 calc R
C26 C 0.68503(9) 0.86977(6) 0.29793(5) 0.0139(2) Uani 1 1 d .
C27 C 0.86927(9) 0.84070(7) 0.31683(5) 0.0183(2) Uani 1 1 d .
H27 H 0.8675 0.8303 0.2721 0.022 Uiso 1 1 calc R
C28 C 0.91926(10) 0.76500(7) 0.34656(6) 0.0230(3) Uani 1 1 d .
H28A H 0.9227 0.7727 0.3911 0.028 Uiso 1 1 calc R
H28B H 0.8761 0.7160 0.3390 0.028 Uiso 1 1 calc R
C29 C 1.02880(10) 0.75136(8) 0.32077(6) 0.0285(3) Uani 1 1 d .
H29A H 1.0245 0.7386 0.2769 0.034 Uiso 1 1 calc R
H29B H 1.0613 0.7035 0.3417 0.034 Uiso 1 1 calc R
C30 C 1.09680(10) 0.82702(9) 0.32877(7) 0.0303(3) Uani 1 1 d .
H30A H 1.1651 0.8179 0.3084 0.036 Uiso 1 1 calc R
H30B H 1.1093 0.8350 0.3727 0.036 Uiso 1 1 calc R
C31 C 1.04568(10) 0.90455(9) 0.30202(6) 0.0282(3) Uani 1 1 d .
H31A H 1.0446 0.9001 0.2571 0.034 Uiso 1 1 calc R
H31B H 1.0888 0.9527 0.3120 0.034 Uiso 1 1 calc R
C32 C 0.93378(9) 0.91973(7) 0.32538(5) 0.0184(2) Uani 1 1 d .
H32 H 0.9021 0.9646 0.2999 0.022 Uiso 1 1 calc R
C33 C 0.93088(9) 0.94691(7) 0.39140(5) 0.0177(2) Uani 1 1 d .
C34 C 0.85187(10) 1.04022(7) 0.46536(5) 0.0201(2) Uani 1 1 d .
H34 H 0.9216 1.0346 0.4850 0.024 Uiso 1 1 calc R
C35 C 0.82373(10) 1.13180(7) 0.46234(6) 0.0239(3) Uani 1 1 d .
H35A H 0.8338 1.1559 0.5030 0.029 Uiso 1 1 calc R
H35B H 0.8720 1.1598 0.4334 0.029 Uiso 1 1 calc R
C36 C 0.71175(10) 1.14837(8) 0.44243(6) 0.0251(3) Uani 1 1 d .
H36A H 0.6969 1.2082 0.4440 0.030 Uiso 1 1 calc R
H36B H 0.7034 1.1306 0.3998 0.030 Uiso 1 1 calc R
C37 C 0.63444(11) 1.10237(9) 0.48348(6) 0.0291(3) Uani 1 1 d .
H37A H 0.5629 1.1110 0.4680 0.035 Uiso 1 1 calc R
H37B H 0.6371 1.1247 0.5252 0.035 Uiso 1 1 calc R
C38 C 0.65940(10) 1.01037(8) 0.48556(6) 0.0257(3) Uani 1 1 d .
H38A H 0.6102 0.9824 0.5139 0.031 Uiso 1 1 calc R
H38B H 0.6501 0.9871 0.4446 0.031 Uiso 1 1 calc R
C39 C 0.77089(10) 0.99417(8) 0.50630(5) 0.0238(3) Uani 1 1 d .
H39 H 0.7774 1.0147 0.5488 0.029 Uiso 1 1 calc R
C40 C 0.79431(10) 0.90316(8) 0.50700(5) 0.0240(3) Uani 1 1 d .
C41 C 0.89678(12) 0.79746(8) 0.54956(7) 0.0329(3) Uani 1 1 d .
H41A H 0.9443 0.7906 0.5146 0.049 Uiso 1 1 calc GR
H41B H 0.8372 0.7605 0.5456 0.049 Uiso 1 1 calc GR
H41C H 0.9337 0.7841 0.5873 0.049 Uiso 1 1 calc GR
O1A O -0.16442(7) 0.62590(6) 0.09694(4) 0.0262(2) Uani 1 1 d .
O2A O -0.10543(7) 0.56357(6) 0.18312(4) 0.0252(2) Uani 1 1 d .
O3A O 0.13625(7) 0.49216(5) 0.04156(4) 0.02061(18) Uani 1 1 d .
O4A O 0.22050(6) 0.55112(5) 0.30092(4) 0.01878(17) Uani 1 1 d .
O5A O 0.17041(6) 0.36663(5) 0.25248(4) 0.01900(17) Uani 1 1 d .
O6A O 0.45567(7) 0.40924(5) 0.44245(4) 0.02354(19) Uani 1 1 d .
O7A O 0.21348(8) 0.39349(5) 0.48328(4) 0.0279(2) Uani 1 1 d .
O8A O 0.31853(8) 0.41732(5) 0.56204(4) 0.0273(2) Uani 1 1 d .
N1A N -0.10541(8) 0.49792(6) 0.09218(4) 0.0176(2) Uani 1 1 d .
H1AA H -0.1186(12) 0.5044(9) 0.0534(7) 0.030(4) Uiso 1 1 d .
N2A N 0.15182(8) 0.46843(6) 0.14266(4) 0.0166(2) Uani 1 1 d .
H2AA H 0.1382(11) 0.4354(9) 0.1723(7) 0.020(3) Uiso 1 1 d .
N3A N 0.05640(8) 0.52766(6) 0.27033(4) 0.01479(19) Uani 1 1 d .
H3AA H 0.0102(11) 0.5362(9) 0.2428(7) 0.021(4) Uiso 1 1 d .
N4A N 0.22776(8) 0.35567(6) 0.34933(5) 0.0167(2) Uani 1 1 d .
H4A H 0.2142(12) 0.3654(9) 0.3877(7) 0.027(4) Uiso 1 1 d .
N5A N 0.35644(8) 0.51389(6) 0.40619(5) 0.0175(2) Uani 1 1 d .
H5A H 0.3200(11) 0.5310(9) 0.3763(7) 0.023(4) Uiso 1 1 d .
C1A C -0.22981(14) 0.75750(10) 0.07673(7) 0.0418(4) Uani 1 1 d .
H1AB H -0.1744 0.7641 0.0460 0.063 Uiso 1 1 calc GR
H1AC H -0.2496 0.8115 0.0926 0.063 Uiso 1 1 calc GR
H1AD H -0.2905 0.7321 0.0582 0.063 Uiso 1 1 calc GR
C2A C -0.27725(13) 0.68770(10) 0.17511(7) 0.0418(4) Uani 1 1 d .
H2AB H -0.2506 0.6526 0.2082 0.063 Uiso 1 1 calc GR
H2AC H -0.3356 0.6603 0.1556 0.063 Uiso 1 1 calc GR
H2AD H -0.3011 0.7403 0.1917 0.063 Uiso 1 1 calc GR
C3A C -0.09464(13) 0.74064(10) 0.15509(7) 0.0389(4) Uani 1 1 d .
H3AB H -0.0384 0.7411 0.1244 0.058 Uiso 1 1 calc GR
H3AC H -0.0728 0.7080 0.1906 0.058 Uiso 1 1 calc GR
H3AD H -0.1102 0.7972 0.1675 0.058 Uiso 1 1 calc GR
C4A C -0.19103(11) 0.70304(9) 0.12836(6) 0.0289(3) Uani 1 1 d .
C5A C -0.12340(9) 0.56232(8) 0.12847(5) 0.0191(2) Uani 1 1 d .
C6A C -0.07210(9) 0.41907(7) 0.11802(5) 0.0185(2) Uani 1 1 d .
H6A H -0.0566 0.4281 0.1620 0.022 Uiso 1 1 calc R
C7A C -0.15790(11) 0.35403(9) 0.11543(6) 0.0285(3) Uani 1 1 d .
H7AA H -0.1386 0.3068 0.1420 0.034 Uiso 1 1 calc R
H7AB H -0.2238 0.3778 0.1315 0.034 Uiso 1 1 calc R
C8A C -0.17591(11) 0.32322(9) 0.05105(6) 0.0328(3) Uani 1 1 d .
H8AA H -0.2291 0.2793 0.0523 0.039 Uiso 1 1 calc R
H8AB H -0.2025 0.3690 0.0252 0.039 Uiso 1 1 calc R
C9A C -0.07528(12) 0.28977(8) 0.02349(6) 0.0302(3) Uani 1 1 d .
H9AA H -0.0878 0.2723 -0.0188 0.036 Uiso 1 1 calc R
H9AB H -0.0519 0.2410 0.0473 0.036 Uiso 1 1 calc R
C10A C 0.00951(10) 0.35515(7) 0.02350(5) 0.0203(2) Uani 1 1 d .
H10C H -0.0115 0.4018 -0.0032 0.024 Uiso 1 1 calc R
H10D H 0.0751 0.3315 0.0068 0.024 Uiso 1 1 calc R
C11A C 0.02852(9) 0.38648(7) 0.08763(5) 0.0169(2) Uani 1 1 d .
H11A H 0.0545 0.3391 0.1129 0.020 Uiso 1 1 calc R
C12A C 0.11141(9) 0.45311(7) 0.08778(5) 0.0149(2) Uani 1 1 d .
C13A C 0.22172(9) 0.53705(7) 0.15252(5) 0.0172(2) Uani 1 1 d .
H13A H 0.2275 0.5680 0.1129 0.021 Uiso 1 1 calc R
C14A C 0.33164(9) 0.50864(8) 0.16879(6) 0.0221(3) Uani 1 1 d .
H14C H 0.3583 0.4703 0.1375 0.027 Uiso 1 1 calc R
H14D H 0.3301 0.4789 0.2085 0.027 Uiso 1 1 calc R
C15A C 0.40381(10) 0.58291(9) 0.17247(6) 0.0274(3) Uani 1 1 d .
H15C H 0.4741 0.5640 0.1847 0.033 Uiso 1 1 calc R
H15D H 0.4101 0.6094 0.1317 0.033 Uiso 1 1 calc R
C16A C 0.36333(10) 0.64587(8) 0.21798(6) 0.0238(3) Uani 1 1 d .
H16C H 0.4079 0.6954 0.2158 0.029 Uiso 1 1 calc R
H16D H 0.3680 0.6223 0.2597 0.029 Uiso 1 1 calc R
C17A C 0.25012(10) 0.67094(7) 0.20553(6) 0.0213(3) Uani 1 1 d .
H17C H 0.2482 0.7042 0.1674 0.026 Uiso 1 1 calc R
H17D H 0.2248 0.7063 0.2391 0.026 Uiso 1 1 calc R
C18A C 0.17544(9) 0.59753(7) 0.19959(5) 0.0161(2) Uani 1 1 d .
H18A H 0.1079 0.6191 0.1834 0.019 Uiso 1 1 calc R
C19A C 0.15331(9) 0.55684(6) 0.26132(5) 0.0141(2) Uani 1 1 d .
C20A C 0.02788(9) 0.49085(7) 0.32923(5) 0.0163(2) Uani 1 1 d .
H20A H 0.0737 0.5161 0.3603 0.020 Uiso 1 1 calc R
C21A C -0.08490(10) 0.51171(8) 0.34736(6) 0.0238(3) Uani 1 1 d .
H21C H -0.0937 0.5020 0.3917 0.029 Uiso 1 1 calc R
H21D H -0.0975 0.5710 0.3392 0.029 Uiso 1 1 calc R
C22A C -0.16678(10) 0.46234(9) 0.31420(6) 0.0288(3) Uani 1 1 d .
H22C H -0.2368 0.4757 0.3309 0.035 Uiso 1 1 calc R
H22D H -0.1656 0.4777 0.2704 0.035 Uiso 1 1 calc R
C23A C -0.14625(10) 0.37053(9) 0.32134(6) 0.0302(3) Uani 1 1 d .
H23C H -0.1980 0.3398 0.2977 0.036 Uiso 1 1 calc R
H23D H -0.1543 0.3542 0.3647 0.036 Uiso 1 1 calc R
C24A C -0.03662(10) 0.34853(8) 0.29909(6) 0.0230(3) Uani 1 1 d .
H24C H -0.0308 0.3606 0.2549 0.028 Uiso 1 1 calc R
H24D H -0.0244 0.2888 0.3054 0.028 Uiso 1 1 calc R
C25A C 0.04700(9) 0.39660(7) 0.33258(5) 0.0162(2) Uani 1 1 d .
H25A H 0.0438 0.3794 0.3765 0.019 Uiso 1 1 calc R
C26A C 0.15425(9) 0.37245(7) 0.30776(5) 0.0157(2) Uani 1 1 d .
C27A C 0.33393(9) 0.33263(7) 0.33201(5) 0.0180(2) Uani 1 1 d .
H27A H 0.3323 0.3165 0.2882 0.022 Uiso 1 1 calc R
C28A C 0.37190(10) 0.25724(7) 0.36817(6) 0.0228(3) Uani 1 1 d .
H28C H 0.3746 0.2705 0.4120 0.027 Uiso 1 1 calc R
H28D H 0.3225 0.2113 0.3633 0.027 Uiso 1 1 calc R
C29A C 0.48015(11) 0.23102(8) 0.34571(6) 0.0282(3) Uani 1 1 d .
H29C H 0.5051 0.1840 0.3709 0.034 Uiso 1 1 calc R
H29D H 0.4756 0.2125 0.3031 0.034 Uiso 1 1 calc R
C30A C 0.55826(10) 0.30109(9) 0.34897(6) 0.0283(3) Uani 1 1 d .
H30C H 0.6254 0.2833 0.3305 0.034 Uiso 1 1 calc R
H30D H 0.5708 0.3141 0.3922 0.034 Uiso 1 1 calc R
C31A C 0.51906(10) 0.37852(9) 0.31569(6) 0.0265(3) Uani 1 1 d .
H31C H 0.5185 0.3679 0.2714 0.032 Uiso 1 1 calc R
H31D H 0.5684 0.4239 0.3226 0.032 Uiso 1 1 calc R
C32A C 0.40915(9) 0.40612(7) 0.33616(5) 0.0183(2) Uani 1 1 d .
H32A H 0.3848 0.4500 0.3071 0.022 Uiso 1 1 calc R
C33A C 0.40987(9) 0.44243(7) 0.39968(5) 0.0173(2) Uani 1 1 d .
C34A C 0.35567(10) 0.55742(7) 0.46394(5) 0.0192(2) Uani 1 1 d .
H34A H 0.4211 0.5425 0.4859 0.023 Uiso 1 1 calc R
C35A C 0.35505(10) 0.65062(7) 0.45312(6) 0.0228(3) Uani 1 1 d .
H35C H 0.3707 0.6781 0.4919 0.027 Uiso 1 1 calc R
H35D H 0.4111 0.6649 0.4235 0.027 Uiso 1 1 calc R
C36A C 0.25157(10) 0.68373(8) 0.42918(6) 0.0241(3) Uani 1 1 d .
H36C H 0.2544 0.7445 0.4263 0.029 Uiso 1 1 calc R
H36D H 0.2400 0.6624 0.3878 0.029 Uiso 1 1 calc R
C37A C 0.16107(11) 0.65828(8) 0.47087(6) 0.0265(3) Uani 1 1 d .
H37C H 0.1682 0.6850 0.5109 0.032 Uiso 1 1 calc R
H37D H 0.0945 0.6771 0.4528 0.032 Uiso 1 1 calc R
C38A C 0.15908(10) 0.56506(8) 0.47990(6) 0.0242(3) Uani 1 1 d .
H38C H 0.1013 0.5501 0.5081 0.029 Uiso 1 1 calc R
H38D H 0.1462 0.5386 0.4404 0.029 Uiso 1 1 calc R
C39A C 0.26168(10) 0.53316(7) 0.50564(5) 0.0210(3) Uani 1 1 d .
H39A H 0.2717 0.5589 0.5463 0.025 Uiso 1 1 calc R
C40A C 0.26035(10) 0.44100(8) 0.51483(5) 0.0231(3) Uani 1 1 d .
C41A C 0.33304(13) 0.32933(8) 0.56899(7) 0.0361(3) Uani 1 1 d .
H41D H 0.3694 0.3174 0.6072 0.054 Uiso 1 1 calc GR
H41E H 0.3746 0.3086 0.5347 0.054 Uiso 1 1 calc GR
H41F H 0.2649 0.3023 0.5699 0.054 Uiso 1 1 calc GR

loop_
_atom_site_aniso_label
_atom_site_aniso_U_11
_atom_site_aniso_U_22
_atom_site_aniso_U_33
_atom_site_aniso_U_23
_atom_site_aniso_U_13
_atom_site_aniso_U_12
O1 0.0315(5) 0.0307(5) 0.0161(4) -0.0072(4) -0.0072(4) 0.0173(4)
O2 0.0245(5) 0.0297(5) 0.0133(4) -0.0033(3) -0.0042(3) 0.0065(4)
O3 0.0234(4) 0.0225(4) 0.0127(4) 0.0016(3) -0.0023(3) -0.0027(3)
O4 0.0176(4) 0.0202(4) 0.0161(4) 0.0009(3) -0.0048(3) -0.0028(3)
O5 0.0172(4) 0.0196(4) 0.0153(4) 0.0006(3) -0.0011(3) 0.0006(3)
O6 0.0273(5) 0.0219(4) 0.0258(5) -0.0050(4) -0.0141(4) 0.0067(4)
O7 0.0389(5) 0.0229(5) 0.0207(4) -0.0003(4) -0.0048(4) -0.0057(4)
O8 0.0390(6) 0.0249(5) 0.0215(5) 0.0048(4) -0.0090(4) -0.0001(4)
N1 0.0175(5) 0.0214(5) 0.0109(5) -0.0008(4) -0.0025(4) 0.0015(4)
N2 0.0211(5) 0.0179(5) 0.0116(5) 0.0019(4) -0.0024(4) -0.0044(4)
N3 0.0142(5) 0.0155(5) 0.0127(5) 0.0005(4) -0.0032(4) -0.0006(4)
N4 0.0146(5) 0.0182(5) 0.0147(5) -0.0014(4) -0.0031(4) 0.0001(4)
N5 0.0179(5) 0.0176(5) 0.0173(5) -0.0009(4) -0.0070(4) 0.0016(4)
C1 0.0717(12) 0.0475(10) 0.0339(8) -0.0128(7) -0.0201(8) 0.0406(9)
C2 0.0336(8) 0.0484(9) 0.0458(9) -0.0199(7) 0.0068(7) 0.0128(7)
C3 0.0421(9) 0.0282(7) 0.0338(8) -0.0055(6) -0.0039(6) 0.0088(6)
C4 0.0337(7) 0.0317(7) 0.0221(6) -0.0105(5) -0.0062(5) 0.0188(6)
C5 0.0120(5) 0.0261(6) 0.0150(5) -0.0015(5) -0.0010(4) 0.0035(4)
C6 0.0193(6) 0.0188(6) 0.0128(5) 0.0010(4) -0.0022(4) -0.0027(4)
C7 0.0272(7) 0.0270(7) 0.0222(6) 0.0028(5) -0.0018(5) -0.0107(5)
C8 0.0293(7) 0.0295(7) 0.0268(7) -0.0003(5) -0.0055(5) -0.0146(6)
C9 0.0372(8) 0.0207(6) 0.0253(7) -0.0055(5) -0.0077(6) -0.0063(5)
C10 0.0242(6) 0.0183(6) 0.0153(6) -0.0040(4) -0.0038(5) 0.0002(5)
C11 0.0199(6) 0.0142(5) 0.0139(5) -0.0005(4) -0.0033(4) 0.0007(4)
C12 0.0148(5) 0.0151(5) 0.0141(5) -0.0010(4) -0.0014(4) 0.0043(4)
C13 0.0196(6) 0.0195(6) 0.0139(5) 0.0008(4) -0.0011(4) -0.0063(5)
C14 0.0179(6) 0.0331(7) 0.0211(6) -0.0028(5) 0.0014(5) -0.0024(5)
C15 0.0211(7) 0.0463(9) 0.0296(7) 0.0020(6) 0.0004(5) -0.0141(6)
C16 0.0319(7) 0.0310(7) 0.0248(7) 0.0033(5) -0.0063(5) -0.0196(6)
C17 0.0344(7) 0.0178(6) 0.0215(6) 0.0021(5) -0.0027(5) -0.0102(5)
C18 0.0189(6) 0.0152(5) 0.0156(5) 0.0015(4) -0.0033(4) -0.0031(4)
C19 0.0171(6) 0.0115(5) 0.0130(5) -0.0026(4) -0.0013(4) 0.0010(4)
C20 0.0162(6) 0.0162(5) 0.0120(5) -0.0008(4) -0.0016(4) -0.0024(4)
C21 0.0214(6) 0.0211(6) 0.0202(6) -0.0018(5) 0.0054(5) 0.0000(5)
C22 0.0132(6) 0.0283(7) 0.0278(7) -0.0012(5) 0.0026(5) 0.0000(5)
C23 0.0168(6) 0.0251(6) 0.0312(7) -0.0036(5) 0.0021(5) -0.0059(5)
C24 0.0158(6) 0.0171(6) 0.0225(6) -0.0033(4) -0.0025(5) -0.0025(4)
C25 0.0150(5) 0.0162(5) 0.0136(5) 0.0021(4) -0.0021(4) -0.0021(4)
C26 0.0160(5) 0.0090(5) 0.0168(5) 0.0001(4) -0.0027(4) -0.0020(4)
C27 0.0148(6) 0.0204(6) 0.0198(6) -0.0054(5) -0.0043(4) 0.0024(4)
C28 0.0213(6) 0.0176(6) 0.0304(7) -0.0052(5) -0.0078(5) 0.0035(5)
C29 0.0222(7) 0.0293(7) 0.0345(7) -0.0117(6) -0.0097(6) 0.0101(5)
C30 0.0141(6) 0.0379(8) 0.0393(8) -0.0111(6) -0.0045(5) 0.0070(5)
C31 0.0171(6) 0.0356(7) 0.0319(7) -0.0039(6) 0.0014(5) -0.0016(5)
C32 0.0145(6) 0.0212(6) 0.0196(6) -0.0009(5) -0.0033(4) 0.0015(4)
C33 0.0160(6) 0.0152(5) 0.0222(6) -0.0016(4) -0.0057(5) -0.0026(4)
C34 0.0226(6) 0.0184(6) 0.0196(6) -0.0043(5) -0.0091(5) 0.0034(5)
C35 0.0290(7) 0.0174(6) 0.0256(6) -0.0050(5) -0.0081(5) 0.0039(5)
C36 0.0306(7) 0.0225(6) 0.0222(6) -0.0043(5) -0.0058(5) 0.0083(5)
C37 0.0289(7) 0.0354(7) 0.0231(6) -0.0054(5) -0.0011(5) 0.0091(6)
C38 0.0275(7) 0.0327(7) 0.0168(6) -0.0036(5) 0.0008(5) 0.0003(5)
C39 0.0329(7) 0.0246(6) 0.0139(6) -0.0033(5) -0.0062(5) 0.0026(5)
C40 0.0309(7) 0.0260(6) 0.0149(6) 0.0028(5) -0.0024(5) -0.0022(5)
C41 0.0383(8) 0.0240(7) 0.0363(8) 0.0110(6) -0.0072(6) 0.0002(6)
O1A 0.0318(5) 0.0328(5) 0.0139(4) -0.0056(4) -0.0056(4) 0.0175(4)
O2A 0.0291(5) 0.0340(5) 0.0126(4) -0.0033(3) -0.0048(3) 0.0092(4)
O3A 0.0251(5) 0.0244(4) 0.0124(4) 0.0015(3) -0.0019(3) -0.0061(3)
O4A 0.0189(4) 0.0212(4) 0.0163(4) 0.0011(3) -0.0055(3) -0.0021(3)
O5A 0.0230(4) 0.0197(4) 0.0143(4) 0.0001(3) -0.0020(3) 0.0022(3)
O6A 0.0295(5) 0.0202(4) 0.0212(4) -0.0016(3) -0.0109(4) 0.0046(4)
O7A 0.0390(5) 0.0232(5) 0.0216(5) -0.0014(4) -0.0012(4) -0.0090(4)
O8A 0.0407(6) 0.0210(5) 0.0201(4) 0.0041(3) -0.0047(4) 0.0006(4)
N1A 0.0188(5) 0.0237(5) 0.0103(5) -0.0003(4) -0.0018(4) 0.0009(4)
N2A 0.0215(5) 0.0168(5) 0.0115(5) 0.0019(4) -0.0019(4) -0.0047(4)
N3A 0.0159(5) 0.0163(5) 0.0122(5) 0.0012(4) -0.0031(4) -0.0006(4)
N4A 0.0187(5) 0.0179(5) 0.0137(5) -0.0011(4) -0.0028(4) 0.0006(4)
N5A 0.0193(5) 0.0175(5) 0.0158(5) 0.0003(4) -0.0060(4) 0.0010(4)
C1A 0.0523(10) 0.0428(9) 0.0301(8) -0.0045(6) -0.0089(7) 0.0289(8)
C2A 0.0427(9) 0.0461(9) 0.0364(8) -0.0106(7) 0.0076(7) 0.0184(7)
C3A 0.0451(9) 0.0350(8) 0.0367(8) -0.0087(6) -0.0102(7) 0.0117(7)
C4A 0.0344(8) 0.0326(7) 0.0198(6) -0.0079(5) -0.0043(5) 0.0181(6)
C5A 0.0148(6) 0.0287(6) 0.0139(5) -0.0007(5) -0.0017(4) 0.0047(5)
C6A 0.0210(6) 0.0221(6) 0.0123(5) 0.0015(4) -0.0014(4) -0.0051(5)
C7A 0.0276(7) 0.0342(7) 0.0238(7) 0.0035(5) 0.0005(5) -0.0143(6)
C8A 0.0333(8) 0.0368(8) 0.0288(7) 0.0003(6) -0.0054(6) -0.0206(6)
C9A 0.0424(8) 0.0229(7) 0.0256(7) -0.0048(5) -0.0069(6) -0.0123(6)
C10A 0.0268(6) 0.0186(6) 0.0158(6) -0.0040(4) -0.0031(5) -0.0028(5)
C11A 0.0218(6) 0.0151(5) 0.0138(5) -0.0001(4) -0.0032(4) -0.0013(4)
C12A 0.0159(5) 0.0147(5) 0.0141(5) -0.0016(4) -0.0011(4) 0.0024(4)
C13A 0.0193(6) 0.0188(6) 0.0136(5) 0.0004(4) -0.0013(4) -0.0058(4)
C14A 0.0199(6) 0.0265(6) 0.0200(6) -0.0048(5) 0.0008(5) -0.0006(5)
C15A 0.0187(6) 0.0381(8) 0.0256(7) -0.0023(6) 0.0010(5) -0.0081(5)
C16A 0.0240(6) 0.0254(6) 0.0223(6) -0.0004(5) -0.0036(5) -0.0112(5)
C17A 0.0255(6) 0.0176(6) 0.0209(6) 0.0011(5) -0.0021(5) -0.0072(5)
C18A 0.0180(6) 0.0149(5) 0.0154(5) 0.0014(4) -0.0031(4) -0.0029(4)
C19A 0.0180(6) 0.0110(5) 0.0134(5) -0.0026(4) -0.0020(4) 0.0003(4)
C20A 0.0182(6) 0.0185(6) 0.0121(5) 0.0004(4) -0.0013(4) -0.0012(4)
C21A 0.0235(6) 0.0277(7) 0.0198(6) 0.0027(5) 0.0045(5) 0.0047(5)
C22A 0.0156(6) 0.0448(8) 0.0257(7) 0.0081(6) 0.0007(5) 0.0006(5)
C23A 0.0207(7) 0.0407(8) 0.0291(7) 0.0043(6) -0.0022(5) -0.0111(6)
C24A 0.0228(6) 0.0236(6) 0.0227(6) 0.0007(5) -0.0040(5) -0.0077(5)
C25A 0.0188(6) 0.0170(5) 0.0128(5) 0.0025(4) -0.0019(4) -0.0026(4)
C26A 0.0207(6) 0.0104(5) 0.0161(5) 0.0015(4) -0.0029(4) -0.0032(4)
C27A 0.0190(6) 0.0185(6) 0.0165(6) -0.0035(4) -0.0032(4) 0.0024(4)
C28A 0.0255(7) 0.0171(6) 0.0259(6) -0.0014(5) -0.0063(5) 0.0021(5)
C29A 0.0304(7) 0.0246(7) 0.0297(7) -0.0065(5) -0.0075(6) 0.0112(5)
C30A 0.0193(6) 0.0352(7) 0.0304(7) -0.0060(6) -0.0015(5) 0.0092(5)
C31A 0.0198(6) 0.0342(7) 0.0255(7) -0.0014(5) 0.0016(5) 0.0016(5)
C32A 0.0187(6) 0.0201(6) 0.0163(6) 0.0003(4) -0.0029(4) 0.0006(5)
C33A 0.0157(6) 0.0168(5) 0.0195(6) 0.0003(4) -0.0038(4) -0.0029(4)
C34A 0.0220(6) 0.0171(6) 0.0188(6) -0.0021(4) -0.0079(5) 0.0006(4)
C35A 0.0268(7) 0.0172(6) 0.0245(6) -0.0029(5) -0.0044(5) -0.0005(5)
C36A 0.0327(7) 0.0184(6) 0.0212(6) 0.0006(5) -0.0021(5) 0.0062(5)
C37A 0.0298(7) 0.0281(7) 0.0214(6) -0.0010(5) -0.0019(5) 0.0090(5)
C38A 0.0253(7) 0.0297(7) 0.0178(6) -0.0009(5) -0.0010(5) -0.0002(5)
C39A 0.0299(7) 0.0198(6) 0.0135(5) -0.0021(4) -0.0048(5) -0.0004(5)
C40A 0.0314(7) 0.0235(6) 0.0143(6) 0.0008(5) 0.0009(5) -0.0026(5)
C41A 0.0513(9) 0.0233(7) 0.0336(8) 0.0100(6) -0.0033(7) 0.0008(6)

loop_
_atom_type_symbol
_atom_type_description
_atom_type_scat_dispersion_real
_atom_type_scat_dispersion_imag
_atom_type_scat_source
C C 0.0033 0.0016 'International Tables Vol C Tables 4.2.6.8 and 6.1.1.4'
H H 0.0000 0.0000 'International Tables Vol C Tables 4.2.6.8 and 6.1.1.4'
N N 0.0061 0.0033 'International Tables Vol C Tables 4.2.6.8 and 6.1.1.4'
O O 0.0106 0.0060 'International Tables Vol C Tables 4.2.6.8 and 6.1.1.4'

loop_
_geom_angle_atom_site_label_1
_geom_angle_atom_site_label_2
_geom_angle_atom_site_label_3
_geom_angle
C5 O1 C4 119.91(9)
C40 O8 C41 114.92(10)
C5 N1 H1 118.4(10)
C5 N1 C6 120.17(10)
C6 N1 H1 121.3(10)
C12 N2 H2 119.6(10)
C12 N2 C13 123.05(10)
C13 N2 H2 117.3(10)
C19 N3 H3 119.4(9)
C19 N3 C20 119.65(9)
C20 N3 H3 120.6(9)
C26 N4 H4 119.2(10)
C26 N4 C27 121.81(10)
C27 N4 H4 118.3(10)
C33 N5 H5 117.7(10)
C33 N5 C34 120.82(10)
C34 N5 H5 121.5(10)
H1A C1 H1B 109.5
H1A C1 H1C 109.5
H1B C1 H1C 109.5
C4 C1 H1A 109.5
C4 C1 H1B 109.5
C4 C1 H1C 109.5
H2A C2 H2B 109.5
H2A C2 H2C 109.5
H2B C2 H2C 109.5
C4 C2 H2A 109.5
C4 C2 H2B 109.5
C4 C2 H2C 109.5
H3A C3 H3B 109.5
H3A C3 H3C 109.5
H3B C3 H3C 109.5
C4 C3 H3A 109.5
C4 C3 H3B 109.5
C4 C3 H3C 109.5
O1 C4 C1 102.34(10)
O1 C4 C2 110.47(12)
O1 C4 C3 110.56(11)
C2 C4 C1 111.08(13)
C3 C4 C1 109.03(14)
C3 C4 C2 112.86(12)
O2 C5 O1 123.83(11)
O2 C5 N1 124.93(11)
N1 C5 O1 111.24(10)
N1 C6 H6 107.2
N1 C6 C7 112.35(10)
N1 C6 C11 112.42(9)
C7 C6 H6 107.2
C7 C6 C11 110.12(10)
C11 C6 H6 107.2
C6 C7 H7A 109.0
C6 C7 H7B 109.0
H7A C7 H7B 107.8
C8 C7 C6 112.80(10)
C8 C7 H7A 109.0
C8 C7 H7B 109.0
C7 C8 H8A 109.6
C7 C8 H8B 109.6
H8A C8 H8B 108.1
C9 C8 C7 110.26(11)
C9 C8 H8A 109.6
C9 C8 H8B 109.6
C8 C9 H9A 109.5
C8 C9 H9B 109.5
C8 C9 C10 110.77(11)
H9A C9 H9B 108.1
C10 C9 H9A 109.5
C10 C9 H9B 109.5
C9 C10 H10A 109.4
C9 C10 H10B 109.4
H10A C10 H10B 108.0
C11 C10 C9 111.26(10)
C11 C10 H10A 109.4
C11 C10 H10B 109.4
C6 C11 H11 107.5
C10 C11 C6 112.36(10)
C10 C11 H11 107.5
C12 C11 C6 109.58(9)
C12 C11 C10 112.14(9)
C12 C11 H11 107.5
O3 C12 N2 122.90(11)
O3 C12 C11 122.60(10)
N2 C12 C11 114.43(9)
N2 C13 H13 107.0
N2 C13 C14 112.44(10)
N2 C13 C18 110.82(9)
C14 C13 H13 107.0
C14 C13 C18 112.32(10)
C18 C13 H13 107.0
C13 C14 H14A 109.7
C13 C14 H14B 109.7
C13 C14 C15 109.98(11)
H14A C14 H14B 108.2
C15 C14 H14A 109.7
C15 C14 H14B 109.7
C14 C15 H15A 109.3
C14 C15 H15B 109.3
H15A C15 H15B 107.9
C16 C15 C14 111.83(11)
C16 C15 H15A 109.3
C16 C15 H15B 109.3
C15 C16 H16A 109.3
C15 C16 H16B 109.3
C15 C16 C17 111.83(11)
H16A C16 H16B 107.9
C17 C16 H16A 109.3
C17 C16 H16B 109.3
C16 C17 H17A 108.8
C16 C17 H17B 108.8
C16 C17 C18 113.75(11)
H17A C17 H17B 107.7
C18 C17 H17A 108.8
C18 C17 H17B 108.8
C13 C18 H18 107.9
C17 C18 C13 109.07(10)
C17 C18 H18 107.9
C19 C18 C13 112.73(9)
C19 C18 C17 111.21(9)
C19 C18 H18 107.9
O4 C19 N3 121.83(10)
O4 C19 C18 121.99(10)
N3 C19 C18 116.18(10)
N3 C20 H20 107.0
N3 C20 C21 111.45(9)
N3 C20 C25 113.53(9)
C21 C20 H20 107.0
C21 C20 C25 110.36(9)
C25 C20 H20 107.0
C20 C21 H21A 108.7
C20 C21 H21B 108.7
H21A C21 H21B 107.6
C22 C21 C20 114.19(10)
C22 C21 H21A 108.7
C22 C21 H21B 108.7
C21 C22 H22A 109.5
C21 C22 H22B 109.5
H22A C22 H22B 108.1
C23 C22 C21 110.76(10)
C23 C22 H22A 109.5
C23 C22 H22B 109.5
C22 C23 H23A 109.5
C22 C23 H23B 109.5
H23A C23 H23B 108.1
C24 C23 C22 110.77(10)
C24 C23 H23A 109.5
C24 C23 H23B 109.5
C23 C24 H24A 109.3
C23 C24 H24B 109.3
C23 C24 C25 111.71(10)
H24A C24 H24B 107.9
C25 C24 H24A 109.3
C25 C24 H24B 109.3
C20 C25 H25 107.8
C24 C25 C20 112.43(9)
C24 C25 H25 107.8
C26 C25 C20 112.16(9)
C26 C25 C24 108.77(9)
C26 C25 H25 107.8
O5 C26 N4 122.38(11)
O5 C26 C25 121.00(10)
N4 C26 C25 116.57(10)
N4 C27 H27 106.9
N4 C27 C28 111.57(10)
N4 C27 C32 111.58(9)
C28 C27 H27 106.9
C28 C27 C32 112.70(10)
C32 C27 H27 106.9
C27 C28 H28A 109.6
C27 C28 H28B 109.6
H28A C28 H28B 108.1
C29 C28 C27 110.27(11)
C29 C28 H28A 109.6
C29 C28 H28B 109.6
C28 C29 H29A 109.3
C28 C29 H29B 109.3
C28 C29 C30 111.47(11)
H29A C29 H29B 108.0
C30 C29 H29A 109.3
C30 C29 H29B 109.3
C29 C30 H30A 109.3
C29 C30 H30B 109.3
C29 C30 C31 111.65(11)
H30A C30 H30B 108.0
C31 C30 H30A 109.3
C31 C30 H30B 109.3
C30 C31 H31A 108.8
C30 C31 H31B 108.8
C30 C31 C32 113.82(11)
H31A C31 H31B 107.7
C32 C31 H31A 108.8
C32 C31 H31B 108.8
C27 C32 H32 108.1
C31 C32 C27 109.00(10)
C31 C32 H32 108.1
C33 C32 C27 111.23(9)
C33 C32 C31 112.20(10)
C33 C32 H32 108.1
O6 C33 N5 122.19(11)
O6 C33 C32 122.64(11)
N5 C33 C32 115.15(10)
N5 C34 H34 108.0
N5 C34 C35 110.63(10)
N5 C34 C39 112.77(10)
C35 C34 H34 108.0
C35 C34 C39 109.42(10)
C39 C34 H34 108.0
C34 C35 H35A 108.9
C34 C35 H35B 108.9
H35A C35 H35B 107.7
C36 C35 C34 113.37(10)
C36 C35 H35A 108.9
C36 C35 H35B 108.9
C35 C36 H36A 109.5
C35 C36 H36B 109.5
H36A C36 H36B 108.0
C37 C36 C35 110.93(11)
C37 C36 H36A 109.5
C37 C36 H36B 109.5
C36 C37 H37A 109.4
C36 C37 H37B 109.4
C36 C37 C38 110.97(11)
H37A C37 H37B 108.0
C38 C37 H37A 109.4
C38 C37 H37B 109.4
C37 C38 H38A 109.4
C37 C38 H38B 109.4
H38A C38 H38B 108.0
C39 C38 C37 111.39(11)
C39 C38 H38A 109.4
C39 C38 H38B 109.4
C34 C39 H39 108.1
C38 C39 C34 111.85(10)
C38 C39 H39 108.1
C40 C39 C34 110.02(10)
C40 C39 C38 110.44(11)
C40 C39 H39 108.1
O7 C40 O8 123.13(12)
O7 C40 C39 124.75(11)
O8 C40 C39 112.11(11)
O8 C41 H41A 109.5
O8 C41 H41B 109.5
O8 C41 H41C 109.5
H41A C41 H41B 109.5
H41A C41 H41C 109.5
H41B C41 H41C 109.5
C5A O1A C4A 119.85(9)
C40A O8A C41A 115.17(10)
C5A N1A H1AA 117.5(10)
C5A N1A C6A 120.28(10)
C6A N1A H1AA 122.1(10)
C12A N2A H2AA 118.7(9)
C12A N2A C13A 122.18(10)
C13A N2A H2AA 119.1(9)
C19A N3A H3AA 119.2(9)
C19A N3A C20A 119.58(10)
C20A N3A H3AA 120.9(9)
C26A N4A H4A 119.0(10)
C26A N4A C27A 122.13(10)
C27A N4A H4A 118.3(10)
C33A N5A H5A 117.8(10)
C33A N5A C34A 120.98(10)
C34A N5A H5A 121.1(10)
H1AB C1A H1AC 109.5
H1AB C1A H1AD 109.5
H1AC C1A H1AD 109.5
C4A C1A H1AB 109.5
C4A C1A H1AC 109.5
C4A C1A H1AD 109.5
H2AB C2A H2AC 109.5
H2AB C2A H2AD 109.5
H2AC C2A H2AD 109.5
C4A C2A H2AB 109.5
C4A C2A H2AC 109.5
C4A C2A H2AD 109.5
H3AB C3A H3AC 109.5
H3AB C3A H3AD 109.5
H3AC C3A H3AD 109.5
C4A C3A H3AB 109.5
C4A C3A H3AC 109.5
C4A C3A H3AD 109.5
O1A C4A C1A 102.41(10)
O1A C4A C2A 109.99(12)
O1A C4A C3A 110.51(11)
C1A C4A C2A 110.72(12)
C3A C4A C1A 109.32(13)
C3A C4A C2A 113.34(12)
O2A C5A O1A 124.08(11)
O2A C5A N1A 124.99(11)
N1A C5A O1A 110.94(10)
N1A C6A H6A 107.3
N1A C6A C7A 112.15(10)
N1A C6A C11A 112.30(9)
C7A C6A H6A 107.3
C7A C6A C11A 110.08(10)
C11A C6A H6A 107.3
C6A C7A H7AA 109.0
C6A C7A H7AB 109.0
H7AA C7A H7AB 107.8
C8A C7A C6A 112.85(10)
C8A C7A H7AA 109.0
C8A C7A H7AB 109.0
C7A C8A H8AA 109.5
C7A C8A H8AB 109.5
H8AA C8A H8AB 108.1
C9A C8A C7A 110.69(12)
C9A C8A H8AA 109.5
C9A C8A H8AB 109.5
C8A C9A H9AA 109.5
C8A C9A H9AB 109.5
C8A C9A C10A 110.59(11)
H9AA C9A H9AB 108.1
C10A C9A H9AA 109.5
C10A C9A H9AB 109.5
C9A C10A H10C 109.3
C9A C10A H10D 109.3
C9A C10A C11A 111.43(10)
H10C C10A H10D 108.0
C11A C10A H10C 109.3
C11A C10A H10D 109.3
C6A C11A H11A 107.8
C10A C11A C6A 112.12(10)
C10A C11A H11A 107.8
C12A C11A C6A 109.54(9)
C12A C11A C10A 111.71(9)
C12A C11A H11A 107.8
O3A C12A N2A 122.66(10)
O3A C12A C11A 122.32(10)
N2A C12A C11A 114.96(9)
N2A C13A H13A 106.8
N2A C13A C14A 112.41(10)
N2A C13A C18A 111.27(9)
C14A C13A H13A 106.8
C14A C13A C18A 112.34(9)
C18A C13A H13A 106.8
C13A C14A H14C 109.7
C13A C14A H14D 109.7
C13A C14A C15A 109.97(10)
H14C C14A H14D 108.2
C15A C14A H14C 109.7
C15A C14A H14D 109.7
C14A C15A H15C 109.3
C14A C15A H15D 109.3
H15C C15A H15D 107.9
C16A C15A C14A 111.78(10)
C16A C15A H15C 109.3
C16A C15A H15D 109.3
C15A C16A H16C 109.2
C15A C16A H16D 109.2
C15A C16A C17A 111.92(10)
H16C C16A H16D 107.9
C17A C16A H16C 109.2
C17A C16A H16D 109.2
C16A C17A H17C 108.8
C16A C17A H17D 108.8
C16A C17A C18A 113.94(10)
H17C C17A H17D 107.7
C18A C17A H17C 108.8
C18A C17A H17D 108.8
C13A C18A H18A 107.9
C17A C18A C13A 108.81(10)
C17A C18A H18A 107.9
C19A C18A C13A 112.87(9)
C19A C18A C17A 111.29(9)
C19A C18A H18A 107.9
O4A C19A N3A 121.80(10)
O4A C19A C18A 121.87(10)
N3A C19A C18A 116.32(10)
N3A C20A H20A 106.9
N3A C20A C21A 111.60(9)
N3A C20A C25A 113.41(9)
C21A C20A H20A 106.9
C21A C20A C25A 110.62(9)
C25A C20A H20A 106.9
C20A C21A H21C 108.7
C20A C21A H21D 108.7
H21C C21A H21D 107.6
C22A C21A C20A 114.36(11)
C22A C21A H21C 108.7
C22A C21A H21D 108.7
C21A C22A H22C 109.5
C21A C22A H22D 109.5
H22C C22A H22D 108.1
C23A C22A C21A 110.84(11)
C23A C22A H22C 109.5
C23A C22A H22D 109.5
C22A C23A H23C 109.5
C22A C23A H23D 109.5
C22A C23A C24A 110.79(10)
H23C C23A H23D 108.1
C24A C23A H23C 109.5
C24A C23A H23D 109.5
C23A C24A H24C 109.2
C23A C24A H24D 109.2
C23A C24A C25A 111.93(11)
H24C C24A H24D 107.9
C25A C24A H24C 109.2
C25A C24A H24D 109.2
C20A C25A H25A 107.6
C24A C25A C20A 112.27(10)
C24A C25A H25A 107.6
C26A C25A C20A 112.23(9)
C26A C25A C24A 109.21(10)
C26A C25A H25A 107.6
O5A C26A N4A 122.69(11)
O5A C26A C25A 120.97(10)
N4A C26A C25A 116.30(10)
N4A C27A H27A 106.9
N4A C27A C28A 111.58(10)
N4A C27A C32A 111.68(9)
C28A C27A H27A 106.9
C28A C27A C32A 112.44(10)
C32A C27A H27A 106.9
C27A C28A H28C 109.6
C27A C28A H28D 109.6
H28C C28A H28D 108.1
C29A C28A C27A 110.21(10)
C29A C28A H28C 109.6
C29A C28A H28D 109.6
C28A C29A H29C 109.2
C28A C29A H29D 109.2
H29C C29A H29D 107.9
C30A C29A C28A 111.83(11)
C30A C29A H29C 109.2
C30A C29A H29D 109.2
C29A C30A H30C 109.3
C29A C30A H30D 109.3
C29A C30A C31A 111.65(11)
H30C C30A H30D 108.0
C31A C30A H30C 109.3
C31A C30A H30D 109.3
C30A C31A H31C 108.8
C30A C31A H31D 108.8
C30A C31A C32A 113.60(11)
H31C C31A H31D 107.7
C32A C31A H31C 108.8
C32A C31A H31D 108.8
C27A C32A H32A 108.0
C31A C32A C27A 109.16(10)
C31A C32A H32A 108.0
C33A C32A C27A 112.10(9)
C33A C32A C31A 111.55(10)
C33A C32A H32A 108.0
O6A C33A N5A 121.95(11)
O6A C33A C32A 122.53(11)
N5A C33A C32A 115.52(10)
N5A C34A H34A 107.9
N5A C34A C35A 110.80(10)
N5A C34A C39A 112.58(10)
C35A C34A H34A 107.9
C35A C34A C39A 109.50(10)
C39A C34A H34A 107.9
C34A C35A H35C 108.9
C34A C35A H35D 108.9
H35C C35A H35D 107.7
C36A C35A C34A 113.42(10)
C36A C35A H35C 108.9
C36A C35A H35D 108.9
C35A C36A H36C 109.4
C35A C36A H36D 109.4
H36C C36A H36D 108.0
C37A C36A C35A 111.14(10)
C37A C36A H36C 109.4
C37A C36A H36D 109.4
C36A C37A H37C 109.5
C36A C37A H37D 109.5
H37C C37A H37D 108.1
C38A C37A C36A 110.80(10)
C38A C37A H37C 109.5
C38A C37A H37D 109.5
C37A C38A H38C 109.4
C37A C38A H38D 109.4
H38C C38A H38D 108.0
C39A C38A C37A 111.19(11)
C39A C38A H38C 109.4
C39A C38A H38D 109.4
C34A C39A H39A 108.0
C38A C39A C34A 111.48(10)
C38A C39A H39A 108.0
C40A C39A C34A 109.55(10)
C40A C39A C38A 111.55(11)
C40A C39A H39A 108.0
O7A C40A O8A 123.51(12)
O7A C40A C39A 124.81(11)
O8A C40A C39A 111.67(10)
O8A C41A H41D 109.5
O8A C41A H41E 109.5
O8A C41A H41F 109.5
H41D C41A H41E 109.5
H41D C41A H41F 109.5
H41E C41A H41F 109.5

loop_
_geom_bond_atom_site_label_1
_geom_bond_atom_site_label_2
_geom_bond_distance
O1 C4 1.4781(15)
O1 C5 1.3439(15)
O2 C5 1.2246(14)
O3 C12 1.2308(14)
O4 C19 1.2358(14)
O5 C26 1.2352(14)
O6 C33 1.2293(14)
O7 C40 1.2121(16)
O8 C40 1.3368(15)
O8 C41 1.4453(17)
N1 H1 0.875(16)
N1 C5 1.3423(16)
N1 C6 1.4612(15)
N2 H2 0.851(15)
N2 C12 1.3426(15)
N2 C13 1.4567(15)
N3 H3 0.871(15)
N3 C19 1.3446(15)
N3 C20 1.4581(14)
N4 H4 0.878(16)
N4 C26 1.3426(15)
N4 C27 1.4559(15)
N5 H5 0.861(15)
N5 C33 1.3508(16)
N5 C34 1.4579(16)
C1 H1A 0.9800
C1 H1B 0.9800
C1 H1C 0.9800
C1 C4 1.5192(19)
C2 H2A 0.9800
C2 H2B 0.9800
C2 H2C 0.9800
C2 C4 1.516(2)
C3 H3A 0.9800
C3 H3B 0.9800
C3 H3C 0.9800
C3 C4 1.511(2)
C6 H6 1.0000
C6 C7 1.5325(16)
C6 C11 1.5402(17)
C7 H7A 0.9900
C7 H7B 0.9900
C7 C8 1.5262(18)
C8 H8A 0.9900
C8 H8B 0.9900
C8 C9 1.521(2)
C9 H9A 0.9900
C9 H9B 0.9900
C9 C10 1.5283(17)
C10 H10A 0.9900
C10 H10B 0.9900
C10 C11 1.5253(16)
C11 H11 1.0000
C11 C12 1.5239(16)
C13 H13 1.0000
C13 C14 1.5230(17)
C13 C18 1.5461(17)
C14 H14A 0.9900
C14 H14B 0.9900
C14 C15 1.5311(18)
C15 H15A 0.9900
C15 H15B 0.9900
C15 C16 1.519(2)
C16 H16A 0.9900
C16 H16B 0.9900
C16 C17 1.529(2)
C17 H17A 0.9900
C17 H17B 0.9900
C17 C18 1.5415(16)
C18 H18 1.0000
C18 C19 1.5231(15)
C20 H20 1.0000
C20 C21 1.5314(16)
C20 C25 1.5558(16)
C21 H21A 0.9900
C21 H21B 0.9900
C21 C22 1.5248(17)
C22 H22A 0.9900
C22 H22B 0.9900
C22 C23 1.5240(18)
C23 H23A 0.9900
C23 H23B 0.9900
C23 C24 1.5229(17)
C24 H24A 0.9900
C24 H24B 0.9900
C24 C25 1.5309(16)
C25 H25 1.0000
C25 C26 1.5174(16)
C27 H27 1.0000
C27 C28 1.5253(16)
C27 C32 1.5469(16)
C28 H28A 0.9900
C28 H28B 0.9900
C28 C29 1.5242(18)
C29 H29A 0.9900
C29 H29B 0.9900
C29 C30 1.5253(19)
C30 H30A 0.9900
C30 H30B 0.9900
C30 C31 1.5294(19)
C31 H31A 0.9900
C31 H31B 0.9900
C31 C32 1.5377(17)
C32 H32 1.0000
C32 C33 1.5207(17)
C34 H34 1.0000
C34 C35 1.5291(17)
C34 C39 1.5542(18)
C35 H35A 0.9900
C35 H35B 0.9900
C35 C36 1.5275(18)
C36 H36A 0.9900
C36 H36B 0.9900
C36 C37 1.5243(19)
C37 H37A 0.9900
C37 H37B 0.9900
C37 C38 1.5266(19)
C38 H38A 0.9900
C38 H38B 0.9900
C38 C39 1.5261(18)
C39 H39 1.0000
C39 C40 1.5065(18)
C41 H41A 0.9800
C41 H41B 0.9800
C41 H41C 0.9800
O1A C4A 1.4746(16)
O1A C5A 1.3431(15)
O2A C5A 1.2250(14)
O3A C12A 1.2291(14)
O4A C19A 1.2338(14)
O5A C26A 1.2335(14)
O6A C33A 1.2298(14)
O7A C40A 1.2114(16)
O8A C40A 1.3354(15)
O8A C41A 1.4465(16)
N1A H1AA 0.875(16)
N1A C5A 1.3407(16)
N1A C6A 1.4571(15)
N2A H2AA 0.855(15)
N2A C12A 1.3443(15)
N2A C13A 1.4555(15)
N3A H3AA 0.861(15)
N3A C19A 1.3447(15)
N3A C20A 1.4608(14)
N4A H4A 0.875(16)
N4A C26A 1.3441(15)
N4A C27A 1.4572(16)
N5A H5A 0.853(15)
N5A C33A 1.3524(16)
N5A C34A 1.4601(15)
C1A H1AB 0.9800
C1A H1AC 0.9800
C1A H1AD 0.9800
C1A C4A 1.5149(19)
C2A H2AB 0.9800
C2A H2AC 0.9800
C2A H2AD 0.9800
C2A C4A 1.519(2)
C3A H3AB 0.9800
C3A H3AC 0.9800
C3A H3AD 0.9800
C3A C4A 1.511(2)
C6A H6A 1.0000
C6A C7A 1.5329(17)
C6A C11A 1.5395(17)
C7A H7AA 0.9900
C7A H7AB 0.9900
C7A C8A 1.5266(19)
C8A H8AA 0.9900
C8A H8AB 0.9900
C8A C9A 1.519(2)
C9A H9AA 0.9900
C9A H9AB 0.9900
C9A C10A 1.5253(17)
C10A H10C 0.9900
C10A H10D 0.9900
C10A C11A 1.5266(16)
C11A H11A 1.0000
C11A C12A 1.5224(16)
C13A H13A 1.0000
C13A C14A 1.5255(17)
C13A C18A 1.5460(16)
C14A H14C 0.9900
C14A H14D 0.9900
C14A C15A 1.5294(17)
C15A H15C 0.9900
C15A H15D 0.9900
C15A C16A 1.5237(19)
C16A H16C 0.9900
C16A H16D 0.9900
C16A C17A 1.5322(18)
C17A H17C 0.9900
C17A H17D 0.9900
C17A C18A 1.5427(16)
C18A H18A 1.0000
C18A C19A 1.5240(15)
C20A H20A 1.0000
C20A C21A 1.5325(17)
C20A C25A 1.5498(16)
C21A H21C 0.9900
C21A H21D 0.9900
C21A C22A 1.5239(19)
C22A H22C 0.9900
C22A H22D 0.9900
C22A C23A 1.519(2)
C23A H23C 0.9900
C23A H23D 0.9900
C23A C24A 1.5246(19)
C24A H24C 0.9900
C24A H24D 0.9900
C24A C25A 1.5320(16)
C25A H25A 1.0000
C25A C26A 1.5242(17)
C27A H27A 1.0000
C27A C28A 1.5304(16)
C27A C32A 1.5445(16)
C28A H28C 0.9900
C28A H28D 0.9900
C28A C29A 1.5275(18)
C29A H29C 0.9900
C29A H29D 0.9900
C29A C30A 1.524(2)
C30A H30C 0.9900
C30A H30D 0.9900
C30A C31A 1.5309(19)
C31A H31C 0.9900
C31A H31D 0.9900
C31A C32A 1.5401(17)
C32A H32A 1.0000
C32A C33A 1.5217(16)
C34A H34A 1.0000
C34A C35A 1.5293(16)
C34A C39A 1.5544(18)
C35A H35C 0.9900
C35A H35D 0.9900
C35A C36A 1.5254(18)
C36A H36C 0.9900
C36A H36D 0.9900
C36A C37A 1.5253(19)
C37A H37C 0.9900
C37A H37D 0.9900
C37A C38A 1.5249(18)
C38A H38C 0.9900
C38A H38D 0.9900
C38A C39A 1.5233(18)
C39A H39A 1.0000
C39A C40A 1.5081(17)
C41A H41D 0.9800
C41A H41E 0.9800
C41A H41F 0.9800

loop_
_geom_hbond_atom_site_label_D
_geom_hbond_atom_site_label_H
_geom_hbond_atom_site_label_A
_geom_hbond_distance_DH
_geom_hbond_distance_HA
_geom_hbond_distance_DA
_geom_hbond_angle_DHA
_geom_hbond_site_symmetry_A
N1 H1 O3 0.875(16) 2.108(16) 2.9762(15) 171.9(14) 2_675
N2 H2 O5 0.851(15) 2.071(15) 2.8586(14) 153.5(13) .
N3 H3 O2 0.871(15) 1.997(15) 2.8643(14) 173.6(13) .
N4 H4 O7 0.878(16) 2.095(16) 2.9524(15) 165.3(14) .
N5 H5 O4 0.861(15) 2.109(15) 2.9650(14) 172.1(13) .
N1A H1AA O3A 0.875(16) 2.100(16) 2.9693(15) 172.7(14) 2_565
N2A H2AA O5A 0.855(15) 2.115(15) 2.9159(14) 155.7(13) .
N3A H3AA O2A 0.861(15) 2.034(15) 2.8920(14) 174.8(14) .
N4A H4A O7A 0.875(16) 2.153(16) 3.0155(16) 168.7(14) .
N5A H5A O4A 0.853(15) 2.122(15) 2.9651(14) 169.6(13) .

loop_
_geom_torsion_atom_site_label_1
_geom_torsion_atom_site_label_2
_geom_torsion_atom_site_label_3
_geom_torsion_atom_site_label_4
_geom_torsion
N1 C6 C7 C8 72.48(14)
N1 C6 C11 C10 -73.65(12)
N1 C6 C11 C12 51.73(12)
N2 C13 C14 C15 175.74(10)
N2 C13 C18 C17 -177.82(9)
N2 C13 C18 C19 58.14(12)
N3 C20 C21 C22 76.28(13)
N3 C20 C25 C24 -75.83(12)
N3 C20 C25 C26 47.13(12)
N4 C27 C28 C29 175.68(10)
N4 C27 C32 C31 -178.92(10)
N4 C27 C32 C33 56.86(12)
N5 C34 C35 C36 71.04(14)
N5 C34 C39 C38 -69.74(13)
N5 C34 C39 C40 53.39(13)
C4 O1 C5 O2 1.13(18)
C4 O1 C5 N1 -178.84(11)
C5 O1 C4 C1 178.61(13)
C5 O1 C4 C2 -63.06(15)
C5 O1 C4 C3 62.60(16)
C5 N1 C6 C7 108.29(12)
C5 N1 C6 C11 -126.82(11)
C6 N1 C5 O1 -174.54(10)
C6 N1 C5 O2 5.49(18)
C6 C7 C8 C9 56.64(15)
C6 C11 C12 O3 -108.02(12)
C6 C11 C12 N2 68.93(12)
C7 C6 C11 C10 52.45(12)
C7 C6 C11 C12 177.83(9)
C7 C8 C9 C10 -57.25(14)
C8 C9 C10 C11 56.86(14)
C9 C10 C11 C6 -54.79(13)
C9 C10 C11 C12 -178.75(10)
C10 C11 C12 O3 17.48(15)
C10 C11 C12 N2 -165.57(10)
C11 C6 C7 C8 -53.66(14)
C12 N2 C13 C14 -110.90(12)
C12 N2 C13 C18 122.47(11)
C13 N2 C12 O3 6.60(18)
C13 N2 C12 C11 -170.35(10)
C13 C14 C15 C16 56.67(15)
C13 C18 C19 O4 87.10(13)
C13 C18 C19 N3 -93.02(12)
C14 C13 C18 C17 55.49(12)
C14 C13 C18 C19 -68.56(12)
C14 C15 C16 C17 -53.47(15)
C15 C16 C17 C18 52.01(14)
C16 C17 C18 C13 -51.99(13)
C16 C17 C18 C19 72.95(13)
C17 C18 C19 O4 -35.76(15)
C17 C18 C19 N3 144.13(11)
C18 C13 C14 C15 -58.44(13)
C19 N3 C20 C21 144.84(10)
C19 N3 C20 C25 -89.78(12)
C20 N3 C19 O4 1.70(16)
C20 N3 C19 C18 -178.19(9)
C20 C21 C22 C23 54.66(14)
C20 C25 C26 O5 -78.26(13)
C20 C25 C26 N4 104.12(11)
C21 C20 C25 C24 50.13(12)
C21 C20 C25 C26 173.09(9)
C21 C22 C23 C24 -56.50(14)
C22 C23 C24 C25 57.28(14)
C23 C24 C25 C20 -54.45(13)
C23 C24 C25 C26 -179.29(9)
C24 C25 C26 O5 46.74(13)
C24 C25 C26 N4 -130.88(10)
C25 C20 C21 C22 -50.84(13)
C26 N4 C27 C28 -134.91(11)
C26 N4 C27 C32 98.04(12)
C27 N4 C26 O5 4.65(16)
C27 N4 C26 C25 -177.76(9)
C27 C28 C29 C30 56.59(14)
C27 C32 C33 O6 81.45(14)
C27 C32 C33 N5 -97.46(12)
C28 C27 C32 C31 54.64(13)
C28 C27 C32 C33 -69.58(13)
C28 C29 C30 C31 -54.07(15)
C29 C30 C31 C32 52.74(16)
C30 C31 C32 C27 -51.92(14)
C30 C31 C32 C33 71.73(14)
C31 C32 C33 O6 -40.94(15)
C31 C32 C33 N5 140.15(11)
C32 C27 C28 C29 -57.88(13)
C33 N5 C34 C35 145.37(11)
C33 N5 C34 C39 -91.71(13)
C34 N5 C33 O6 3.30(17)
C34 N5 C33 C32 -177.78(10)
C34 C35 C36 C37 55.35(14)
C34 C39 C40 O7 -90.34(15)
C34 C39 C40 O8 89.13(12)
C35 C34 C39 C38 53.85(13)
C35 C34 C39 C40 176.98(10)
C35 C36 C37 C38 -55.27(14)
C36 C37 C38 C39 56.44(14)
C37 C38 C39 C34 -56.17(13)
C37 C38 C39 C40 -179.06(10)
C38 C39 C40 O7 33.61(18)
C38 C39 C40 O8 -146.92(11)
C39 C34 C35 C36 -53.80(14)
C41 O8 C40 O7 7.41(18)
C41 O8 C40 C39 -172.07(11)
N1A C6A C7A C8A 72.45(15)
N1A C6A C11A C10A -73.03(12)
N1A C6A C11A C12A 51.58(12)
N2A C13A C14A C15A 174.51(9)
N2A C13A C18A C17A -177.06(9)
N2A C13A C18A C19A 58.88(12)
N3A C20A C21A C22A 76.78(13)
N3A C20A C25A C24A -76.50(12)
N3A C20A C25A C26A 46.97(13)
N4A C27A C28A C29A 175.90(10)
N4A C27A C32A C31A -178.48(9)
N4A C27A C32A C33A 57.41(12)
N5A C34A C35A C36A 71.38(13)
N5A C34A C39A C38A -69.37(13)
N5A C34A C39A C40A 54.59(13)
C4A O1A C5A O2A -0.28(18)
C4A O1A C5A N1A 179.52(11)
C5A O1A C4A C1A 177.93(12)
C5A O1A C4A C2A -64.33(15)
C5A O1A C4A C3A 61.57(16)
C5A N1A C6A C7A 109.00(12)
C5A N1A C6A C11A -126.42(11)
C6A N1A C5A O1A -173.02(10)
C6A N1A C5A O2A 6.77(18)
C6A C7A C8A C9A 56.08(16)
C6A C11A C12A O3A -105.44(12)
C6A C11A C12A N2A 71.72(12)
C7A C6A C11A C10A 52.69(12)
C7A C6A C11A C12A 177.29(9)
C7A C8A C9A C10A -56.79(14)
C8A C9A C10A C11A 56.94(14)
C9A C10A C11A C6A -55.36(13)
C9A C10A C11A C12A -178.76(10)
C10A C11A C12A O3A 19.41(15)
C10A C11A C12A N2A -163.43(10)
C11A C6A C7A C8A -53.36(15)
C12A N2A C13A C14A -113.79(12)
C12A N2A C13A C18A 119.21(11)
C13A N2A C12A O3A 5.24(17)
C13A N2A C12A C11A -171.91(10)
C13A C14A C15A C16A 56.61(14)
C13A C18A C19A O4A 87.12(13)
C13A C18A C19A N3A -93.03(12)
C14A C13A C18A C17A 55.91(12)
C14A C13A C18A C19A -68.15(12)
C14A C15A C16A C17A -52.91(14)
C15A C16A C17A C18A 51.52(14)
C16A C17A C18A C13A -51.92(13)
C16A C17A C18A C19A 73.07(13)
C17A C18A C19A O4A -35.57(15)
C17A C18A C19A N3A 144.29(10)
C18A C13A C14A C15A -59.07(13)
C19A N3A C20A C21A 143.08(11)
C19A N3A C20A C25A -91.17(12)
C20A N3A C19A O4A 2.36(16)
C20A N3A C19A C18A -177.50(9)
C20A C21A C22A C23A 54.21(14)
C20A C25A C26A O5A -80.67(13)
C20A C25A C26A N4A 101.35(11)
C21A C20A C25A C24A 49.77(13)
C21A C20A C25A C26A 173.24(9)
C21A C22A C23A C24A -56.16(14)
C22A C23A C24A C25A 57.18(14)
C23A C24A C25A C20A -54.25(13)
C23A C24A C25A C26A -179.40(10)
C24A C25A C26A O5A 44.50(14)
C24A C25A C26A N4A -133.48(10)
C25A C20A C21A C22A -50.49(13)
C26A N4A C27A C28A -132.90(11)
C26A N4A C27A C32A 100.29(12)
C27A N4A C26A O5A 2.71(17)
C27A N4A C26A C25A -179.35(10)
C27A C28A C29A C30A 56.15(14)
C27A C32A C33A O6A 76.44(14)
C27A C32A C33A N5A -103.44(12)
C28A C27A C32A C31A 55.18(13)
C28A C27A C32A C33A -68.93(13)
C28A C29A C30A C31A -53.70(15)
C29A C30A C31A C32A 52.66(15)
C30A C31A C32A C27A -52.52(14)
C30A C31A C32A C33A 71.91(14)
C31A C32A C33A O6A -46.33(15)
C31A C32A C33A N5A 133.79(11)
C32A C27A C28A C29A -57.71(13)
C33A N5A C34A C35A 144.23(11)
C33A N5A C34A C39A -92.76(13)
C34A N5A C33A O6A 3.45(17)
C34A N5A C33A C32A -176.66(10)
C34A C35A C36A C37A 54.58(14)
C34A C39A C40A O7A -91.59(15)
C34A C39A C40A O8A 87.73(12)
C35A C34A C39A C38A 54.36(13)
C35A C34A C39A C40A 178.32(10)
C35A C36A C37A C38A -55.12(14)
C36A C37A C38A C39A 57.21(14)
C37A C38A C39A C34A -57.28(13)
C37A C38A C39A C40A 179.90(10)
C38A C39A C40A O7A 32.33(17)
C38A C39A C40A O8A -148.35(11)
C39A C34A C35A C36A -53.39(13)
C41A O8A C40A O7A 7.38(18)
C41A O8A C40A C39A -171.95(11)
